data_7113683
loop_
_publ_author_name
'Lavalette, Arnaud'
'Tuna, Floriana'
'Clarkson, Guy'
'Alcock, Nathaniel W.'
'Hannon, Michael J.'

_publ_section_title
;
 Aggregation of metallo-supramolecular architectures by metallo-assembled
 hydrogen bonding sites
;
_journal_coden_ASTM CHCOFS
_journal_issue 21
_journal_name_full
;
 Chemical Communications (Cambridge, United Kingdom)
;
_journal_page_first 2666
_journal_page_last 2667
_journal_paper_doi 10.1039/b308963k
_journal_year 2003
_chemical_formula_sum 'C76 H94 Cu2 F12 N10 O6 P2'
_chemical_formula_weight 1660.63
_space_group_IT_number 14
_symmetry_cell_setting monoclinic
_symmetry_space_group_name_Hall '-P 2yn'
_symmetry_space_group_name_H-M 'P 1 21/n 1'
_atom_sites_solution_hydrogens geom
_atom_sites_solution_primary direct
_atom_sites_solution_secondary difmap
_audit_creation_method SHELXL-97
_cell_angle_alpha 90.00
_cell_angle_beta 97.315(3)
_cell_angle_gamma 90.00
_cell_formula_units_Z 4
_cell_length_a 12.3955(14)
_cell_length_b 15.0429(18)
_cell_length_c 41.729(5)
_cell_measurement_reflns_used 7308
_cell_measurement_temperature 180(2)
_cell_measurement_theta_max 15
_cell_measurement_theta_min 3
_cell_volume 7717.6(16)
_computing_cell_refinement 'SAINT (Siemens, 1995)'
_computing_data_collection 'SMART (Siemens, 1994)'
_computing_data_reduction 'SAINT (Siemens, 1995)'
_computing_molecular_graphics 'SHELXTL (Sheldrick, 1997)'
_computing_publication_material 'SHELXTL (Sheldrick, 1997)'
_computing_structure_refinement 'SHELXL-97 (Sheldrick, 1997)'
_computing_structure_solution 'SHELXS-97 (Sheldrick, 1990)'
_diffrn_ambient_temperature 180(2)
_diffrn_detector_area_resol_mean 8.192
_diffrn_measured_fraction_theta_full 0.997
_diffrn_measured_fraction_theta_max 0.997
_diffrn_measurement_device_type 'Siemens SMART diffractometer'
_diffrn_measurement_method '\w scans'
_diffrn_radiation_monochromator graphite
_diffrn_radiation_source 'normal-focus sealed tube'
_diffrn_radiation_type MoK\a
_diffrn_radiation_wavelength 0.71073
_diffrn_reflns_av_R_equivalents 0.1508
_diffrn_reflns_av_sigmaI/netI 0.1878
_diffrn_reflns_limit_h_max 14
_diffrn_reflns_limit_h_min -9
_diffrn_reflns_limit_k_max 16
_diffrn_reflns_limit_k_min -17
_diffrn_reflns_limit_l_max 47
_diffrn_reflns_limit_l_min -47
_diffrn_reflns_number 35334
_diffrn_reflns_theta_full 24.00
_diffrn_reflns_theta_max 24.00
_diffrn_reflns_theta_min 1.44
_diffrn_standards_decay_% nil
_exptl_absorpt_coefficient_mu 0.680
_exptl_absorpt_correction_T_max 0.93
_exptl_absorpt_correction_T_min 0.66
_exptl_absorpt_correction_type multi-scan
_exptl_absorpt_process_details 'SADABS (Sheldrick, 1996)'
_exptl_crystal_colour purple
_exptl_crystal_density_diffrn 1.429
_exptl_crystal_density_method 'not measured'
_exptl_crystal_description block
_exptl_crystal_F_000 3456
_exptl_crystal_size_max 0.24
_exptl_crystal_size_mid 0.24
_exptl_crystal_size_min 0.12
_refine_diff_density_max 0.439
_refine_diff_density_min -0.382
_refine_diff_density_rms 0.087
_refine_ls_extinction_coef 0.00122(9)
_refine_ls_extinction_expression Fc^*^=kFc[1+0.001xFc^2^\l^3^/sin(2\q)]^-1/4^
_refine_ls_extinction_method SHELXL
_refine_ls_goodness_of_fit_ref 0.996
_refine_ls_hydrogen_treatment mixed
_refine_ls_matrix_type full
_refine_ls_number_parameters 1009
_refine_ls_number_reflns 12082
_refine_ls_number_restraints 0
_refine_ls_restrained_S_all 0.996
_refine_ls_R_factor_all 0.1792
_refine_ls_R_factor_gt 0.0734
_refine_ls_shift/su_max 0.001
_refine_ls_shift/su_mean 0.000
_refine_ls_structure_factor_coef Fsqd
_refine_ls_weighting_details 'calc w=1/[\s^2^(Fo^2^)+(0.0373P)^2^+0.0000P] where P=(Fo^2^+2Fc^2^)/3'
_refine_ls_weighting_scheme calc
_refine_ls_wR_factor_gt 0.1072
_refine_ls_wR_factor_ref 0.1383
_reflns_number_gt 5951
_reflns_number_total 12082
_reflns_threshold_expression >2sigma(I)
_cod_duplicate_entry 7104875
_cod_data_source_file b308963k.txt
_cod_data_source_block al3
_cod_original_cell_volume 7717.6(15)
_cod_original_sg_symbol_H-M P2(1)/n
_cod_database_code 7113683

loop_
_symmetry_equiv_pos_as_xyz
'x, y, z'
'-x+1/2, y+1/2, -z+1/2'
'-x, -y, -z'
'x-1/2, -y-1/2, z-1/2'

loop_
_atom_site_label
_atom_site_type_symbol
_atom_site_fract_x
_atom_site_fract_y
_atom_site_fract_z
_atom_site_U_iso_or_equiv
_atom_site_adp_type
_atom_site_occupancy
_atom_site_symmetry_multiplicity
_atom_site_calc_flag
_atom_site_refinement_flags
_atom_site_disorder_assembly
_atom_site_disorder_group
Cu1 Cu 0.06269(6) 1.17777(6) 0.391607(18) 0.0261(2) Uani 1 1 d . . .
Cu2 Cu -0.02987(6) 1.24759(6) 0.114466(17) 0.0242(2) Uani 1 1 d . . .
C103 C 0.2623(5) 1.2001(4) 0.44690(14) 0.0211(16) Uani 1 1 d . . .
O101 O 0.2091(4) 1.0879(3) 0.48310(11) 0.0412(14) Uani 1 1 d . . .
H10A H 0.260(5) 1.070(5) 0.5002(16) 0.062 Uiso 1 1 d . . .
C102 C 0.2539(5) 1.1025(4) 0.45429(15) 0.0289(18) Uani 1 1 d . . .
H10B H 0.2079 1.0730 0.4362 0.035 Uiso 1 1 calc R . .
H10C H 0.3272 1.0755 0.4561 0.035 Uiso 1 1 calc R . .
N104 N 0.1952(4) 1.2336(4) 0.42165(11) 0.0203(13) Uani 1 1 d . . .
C105 C 0.2049(5) 1.3204(5) 0.41495(14) 0.0220(16) Uani 1 1 d . . .
C106 C 0.2786(5) 1.3763(5) 0.43207(15) 0.0308(18) Uani 1 1 d . . .
H10D H 0.2836 1.4371 0.4262 0.037 Uiso 1 1 calc R . .
C107 C 0.3461(5) 1.3413(5) 0.45837(15) 0.0322(19) Uani 1 1 d . . .
H10E H 0.3972 1.3781 0.4710 0.039 Uiso 1 1 calc R . .
C108 C 0.3374(5) 1.2530(5) 0.46561(15) 0.0338(18) Uani 1 1 d . . .
H10F H 0.3828 1.2281 0.4834 0.041 Uiso 1 1 calc R . .
C109 C 0.1295(5) 1.3532(4) 0.38747(14) 0.0253(17) Uani 1 1 d . . .
H10G H 0.1363 1.4120 0.3797 0.030 Uiso 1 1 calc R . .
N110 N 0.0551(4) 1.3023(3) 0.37416(11) 0.0200(13) Uani 1 1 d . . .
C111 C -0.0108(5) 1.3366(4) 0.34539(14) 0.0217(16) Uani 1 1 d . . .
C112 C 0.0359(5) 1.3376(4) 0.31638(15) 0.0233(17) Uani 1 1 d . . .
C113 C 0.1491(5) 1.3041(5) 0.31449(14) 0.0314(19) Uani 1 1 d . . .
H11A H 0.1680 1.2609 0.3322 0.038 Uiso 1 1 calc R . .
H11B H 0.2001 1.3548 0.3183 0.038 Uiso 1 1 calc R . .
C114 C 0.1666(5) 1.2601(4) 0.28280(13) 0.0280(17) Uani 1 1 d . . .
H11C H 0.2399 1.2346 0.2847 0.042 Uiso 1 1 calc R . .
H11D H 0.1585 1.3045 0.2655 0.042 Uiso 1 1 calc R . .
H11E H 0.1128 1.2128 0.2778 0.042 Uiso 1 1 calc R . .
C115 C -0.0297(5) 1.3707(4) 0.28882(14) 0.0237(17) Uani 1 1 d . . .
H11F H -0.0005 1.3735 0.2689 0.028 Uiso 1 1 calc R . .
C116 C -0.1349(5) 1.3989(4) 0.28998(15) 0.0224(16) Uani 1 1 d . . .
C117 C -0.1771(5) 1.3944(4) 0.31893(14) 0.0248(17) Uani 1 1 d . . .
H11G H -0.2497 1.4137 0.3197 0.030 Uiso 1 1 calc R . .
C118 C -0.1174(5) 1.3626(4) 0.34697(14) 0.0189(16) Uani 1 1 d . . .
C119 C -0.1665(5) 1.3604(5) 0.37834(14) 0.0323(19) Uani 1 1 d . . .
H11H H -0.1374 1.3085 0.3912 0.039 Uiso 1 1 calc R . .
H11I H -0.2463 1.3529 0.3735 0.039 Uiso 1 1 calc R . .
C120 C -0.1423(6) 1.4448(6) 0.39819(17) 0.064(3) Uani 1 1 d . . .
H12A H -0.1746 1.4401 0.4184 0.096 Uiso 1 1 calc R . .
H12B H -0.1733 1.4962 0.3858 0.096 Uiso 1 1 calc R . .
H12C H -0.0634 1.4524 0.4031 0.096 Uiso 1 1 calc R . .
C121 C -0.2037(5) 1.4375(5) 0.25981(13) 0.0294(18) Uani 1 1 d . . .
H12D H -0.2815 1.4327 0.2627 0.035 Uiso 1 1 calc R . .
H12E H -0.1864 1.5015 0.2583 0.035 Uiso 1 1 calc R . .
C122 C -0.1869(5) 1.3928(5) 0.22793(15) 0.0261(17) Uani 1 1 d . . .
C123 C -0.1542(5) 1.4450(4) 0.20308(15) 0.0236(17) Uani 1 1 d . . .
H12F H -0.1383 1.5063 0.2066 0.028 Uiso 1 1 calc R . .
C124 C -0.1451(5) 1.4061(4) 0.17300(14) 0.0200(16) Uani 1 1 d . . .
C125 C -0.1133(5) 1.4652(4) 0.14613(14) 0.0265(17) Uani 1 1 d . . .
H12G H -0.0653 1.5132 0.1559 0.032 Uiso 1 1 calc R . .
H12H H -0.0712 1.4295 0.1321 0.032 Uiso 1 1 calc R . .
C126 C -0.2095(6) 1.5067(5) 0.12542(16) 0.050(2) Uani 1 1 d . . .
H12I H -0.1833 1.5457 0.1093 0.074 Uiso 1 1 calc R . .
H12J H -0.2524 1.5415 0.1391 0.074 Uiso 1 1 calc R . .
H12K H -0.2550 1.4597 0.1145 0.074 Uiso 1 1 calc R . .
C127 C -0.1695(5) 1.3174(5) 0.16854(14) 0.0219(16) Uani 1 1 d . . .
C128 C -0.1970(5) 1.2626(5) 0.19345(15) 0.0230(16) Uani 1 1 d . . .
C129 C -0.2061(5) 1.1641(4) 0.19171(14) 0.0279(18) Uani 1 1 d . . .
H12L H -0.2250 1.1461 0.1689 0.034 Uiso 1 1 calc R . .
H12N H -0.2657 1.1446 0.2038 0.034 Uiso 1 1 calc R . .
C130 C -0.1006(5) 1.1174(5) 0.20569(17) 0.048(2) Uani 1 1 d . . .
H13A H -0.1113 1.0529 0.2047 0.072 Uiso 1 1 calc R . .
H13B H -0.0808 1.1358 0.2282 0.072 Uiso 1 1 calc R . .
H13D H -0.0422 1.1338 0.1931 0.072 Uiso 1 1 calc R . .
C131 C -0.2064(4) 1.3047(5) 0.22293(15) 0.0223(16) Uani 1 1 d . . .
H13E H -0.2272 1.2701 0.2402 0.027 Uiso 1 1 calc R . .
N132 N -0.1612(4) 1.2777(3) 0.13697(11) 0.0220(14) Uani 1 1 d . . .
C133 C -0.2502(5) 1.2493(5) 0.12107(14) 0.0235(16) Uani 1 1 d . . .
H13F H -0.3175 1.2596 0.1291 0.028 Uiso 1 1 calc R . .
C134 C -0.2481(5) 1.2012(4) 0.09090(14) 0.0217(16) Uani 1 1 d . . .
N135 N -0.1474(4) 1.1845(4) 0.08274(11) 0.0205(13) Uani 1 1 d . . .
C136 C -0.1406(5) 1.1387(4) 0.05575(15) 0.0205(16) Uani 1 1 d . . .
C137 C -0.2312(5) 1.1061(5) 0.03629(15) 0.0328(19) Uani 1 1 d . . .
H13G H -0.2231 1.0733 0.0173 0.039 Uiso 1 1 calc R . .
C138 C -0.3330(6) 1.1221(5) 0.04497(16) 0.037(2) Uani 1 1 d . . .
H13H H -0.3961 1.0990 0.0324 0.044 Uiso 1 1 calc R . .
C139 C -0.3416(5) 1.1726(5) 0.07227(15) 0.0314(18) Uani 1 1 d . . .
H13I H -0.4110 1.1873 0.0781 0.038 Uiso 1 1 calc R . .
C140 C -0.0260(5) 1.1290(5) 0.04683(15) 0.0283(18) Uani 1 1 d . . .
H14A H -0.0058 1.1835 0.0357 0.034 Uiso 1 1 calc R . .
H14B H 0.0260 1.1215 0.0667 0.034 Uiso 1 1 calc R . .
O141 O -0.0200(4) 1.0557(4) 0.02669(11) 0.0544(16) Uani 1 1 d . . .
H14C H 0.0436 1.0510 0.0219 0.082 Uiso 1 1 calc R . .
O201 O -0.1180(4) 1.1942(4) 0.48533(12) 0.0692(18) Uani 1 1 d . . .
H20A H -0.1206 1.2466 0.4921 0.104 Uiso 1 1 calc R . .
C202 C -0.0591(6) 1.1921(5) 0.45899(16) 0.047(2) Uani 1 1 d . . .
H20B H 0.0155 1.2146 0.4656 0.056 Uiso 1 1 calc R . .
H20C H -0.0944 1.2311 0.4416 0.056 Uiso 1 1 calc R . .
C203 C -0.0540(5) 1.0988(5) 0.44663(16) 0.0277(17) Uani 1 1 d . . .
N204 N -0.0149(4) 1.0886(4) 0.41825(12) 0.0234(14) Uani 1 1 d . . .
C205 C -0.0055(5) 1.0044(5) 0.40737(14) 0.0198(16) Uani 1 1 d . . .
C206 C -0.0354(5) 0.9306(5) 0.42349(15) 0.0291(18) Uani 1 1 d . . .
H20D H -0.0283 0.8727 0.4149 0.035 Uiso 1 1 calc R . .
C207 C -0.0760(5) 0.9426(5) 0.45261(15) 0.0313(19) Uani 1 1 d . . .
H20E H -0.0968 0.8928 0.4644 0.038 Uiso 1 1 calc R . .
C208 C -0.0858(5) 1.0270(5) 0.46413(16) 0.0346(19) Uani 1 1 d . . .
H20F H -0.1141 1.0364 0.4840 0.042 Uiso 1 1 calc R . .
C209 C 0.0388(5) 0.9978(5) 0.37629(13) 0.0221(17) Uani 1 1 d . . .
H20G H 0.0396 0.9420 0.3657 0.027 Uiso 1 1 calc R . .
N210 N 0.0765(4) 1.0669(4) 0.36349(11) 0.0214(13) Uani 1 1 d . . .
C211 C 0.1144(5) 1.0529(4) 0.33254(14) 0.0208(16) Uani 1 1 d . . .
C212 C 0.0408(5) 1.0251(4) 0.30594(14) 0.0208(16) Uani 1 1 d . . .
C213 C -0.0815(5) 1.0259(5) 0.30636(14) 0.0289(18) Uani 1 1 d . . .
H21A H -0.0991 0.9930 0.3256 0.035 Uiso 1 1 calc R . .
H21B H -0.1171 0.9949 0.2869 0.035 Uiso 1 1 calc R . .
C214 C -0.1266(5) 1.1200(5) 0.30713(16) 0.041(2) Uani 1 1 d . . .
H21C H -0.2061 1.1176 0.3055 0.062 Uiso 1 1 calc R . .
H21D H -0.1053 1.1540 0.2889 0.062 Uiso 1 1 calc R . .
H21E H -0.0974 1.1489 0.3274 0.062 Uiso 1 1 calc R . .
C215 C 0.0830(5) 1.0043(4) 0.27754(14) 0.0268(18) Uani 1 1 d . . .
H21F H 0.0352 0.9841 0.2594 0.032 Uiso 1 1 calc R . .
C216 C 0.1946(5) 1.0124(4) 0.27499(13) 0.0172(16) Uani 1 1 d . . .
C217 C 0.2612(5) 1.0458(4) 0.30096(15) 0.0227(17) Uani 1 1 d . . .
H21G H 0.3357 1.0555 0.2989 0.027 Uiso 1 1 calc R . .
C218 C 0.2238(5) 1.0662(4) 0.33020(14) 0.0183(16) Uani 1 1 d . . .
C219 C 0.3041(4) 1.0957(4) 0.35839(14) 0.0204(16) Uani 1 1 d . . .
H21H H 0.2689 1.1397 0.3713 0.025 Uiso 1 1 calc R . .
H21I H 0.3665 1.1251 0.3502 0.025 Uiso 1 1 calc R . .
C220 C 0.3455(5) 1.0186(5) 0.37999(14) 0.0333(19) Uani 1 1 d . . .
H22A H 0.4037 1.0394 0.3964 0.050 Uiso 1 1 calc R . .
H22B H 0.3738 0.9720 0.3669 0.050 Uiso 1 1 calc R . .
H22C H 0.2858 0.9945 0.3906 0.050 Uiso 1 1 calc R . .
C221 C 0.2382(5) 0.9816(5) 0.24418(14) 0.0300(18) Uani 1 1 d . . .
H22D H 0.3186 0.9798 0.2482 0.036 Uiso 1 1 calc R . .
H22E H 0.2123 0.9203 0.2392 0.036 Uiso 1 1 calc R . .
C222 C 0.2043(5) 1.0402(4) 0.21492(14) 0.0169(15) Uani 1 1 d . . .
C223 C 0.2260(5) 1.1314(5) 0.21648(15) 0.0221(17) Uani 1 1 d . . .
H22F H 0.2592 1.1566 0.2362 0.027 Uiso 1 1 calc R . .
C224 C 0.1998(4) 1.1855(4) 0.18971(14) 0.0181(15) Uani 1 1 d . . .
C225 C 0.2163(5) 1.2848(4) 0.19338(14) 0.0246(17) Uani 1 1 d . . .
H22G H 0.2534 1.3074 0.1753 0.030 Uiso 1 1 calc R . .
H22H H 0.2636 1.2973 0.2138 0.030 Uiso 1 1 calc R . .
C226 C 0.1067(5) 1.3335(4) 0.19347(14) 0.0264(17) Uani 1 1 d . . .
H22I H 0.1202 1.3960 0.1993 0.040 Uiso 1 1 calc R . .
H22J H 0.0653 1.3054 0.2092 0.040 Uiso 1 1 calc R . .
H22K H 0.0651 1.3301 0.1719 0.040 Uiso 1 1 calc R . .
C227 C 0.1507(4) 1.1467(4) 0.16068(14) 0.0158(15) Uani 1 1 d . . .
C228 C 0.1279(5) 1.0563(4) 0.15900(14) 0.0190(16) Uani 1 1 d . . .
C229 C 0.0724(5) 1.0121(5) 0.12848(14) 0.0306(18) Uani 1 1 d . . .
H22L H 0.0861 1.0477 0.1094 0.037 Uiso 1 1 calc R . .
H22M H 0.1040 0.9523 0.1264 0.037 Uiso 1 1 calc R . .
C230 C -0.0493(5) 1.0036(5) 0.12900(16) 0.049(2) Uani 1 1 d . . .
H23A H -0.0833 0.9808 0.1081 0.073 Uiso 1 1 calc R . .
H23C H -0.0799 1.0621 0.1330 0.073 Uiso 1 1 calc R . .
H23D H -0.0633 0.9625 0.1462 0.073 Uiso 1 1 calc R . .
C231 C 0.1558(5) 1.0039(4) 0.18638(15) 0.0243(17) Uani 1 1 d . . .
H23E H 0.1411 0.9420 0.1853 0.029 Uiso 1 1 calc R . .
N232 N 0.1194(4) 1.2023(3) 0.13300(11) 0.0186(13) Uani 1 1 d . . .
C233 C 0.1962(5) 1.2392(4) 0.11941(13) 0.0222(16) Uani 1 1 d . . .
H23F H 0.2702 1.2276 0.1273 0.027 Uiso 1 1 calc R . .
C234 C 0.1695(5) 1.2978(4) 0.09219(14) 0.0199(16) Uani 1 1 d . . .
N235 N 0.0616(4) 1.3195(3) 0.08540(11) 0.0199(13) Uani 1 1 d . . .
C236 C 0.0309(5) 1.3707(4) 0.05901(14) 0.0218(16) Uani 1 1 d . . .
C237 C 0.1063(6) 1.3997(5) 0.03954(15) 0.0312(19) Uani 1 1 d . . .
H23G H 0.0829 1.4345 0.0209 0.037 Uiso 1 1 calc R . .
C238 C 0.2150(6) 1.3789(5) 0.04680(16) 0.0359(19) Uani 1 1 d . . .
H23H H 0.2664 1.3992 0.0334 0.043 Uiso 1 1 calc R . .
C239 C 0.2477(5) 1.3283(4) 0.07380(15) 0.0276(17) Uani 1 1 d . . .
H23I H 0.3223 1.3146 0.0797 0.033 Uiso 1 1 calc R . .
C240 C -0.0884(5) 1.3904(5) 0.05312(14) 0.0284(18) Uani 1 1 d . . .
H24A H -0.1287 1.3342 0.0485 0.034 Uiso 1 1 calc R . .
H24B H -0.1116 1.4161 0.0730 0.034 Uiso 1 1 calc R . .
O241 O -0.1159(4) 1.4504(3) 0.02709(10) 0.0370(14) Uani 1 1 d . . .
H24G H -0.105(5) 1.510(5) 0.0335(16) 0.055 Uiso 1 1 d . . .
O11 O 0.0189(4) 0.7757(4) 0.36420(14) 0.0600(17) Uani 1 1 d . . .
C12 C 0.0059(6) 0.7494(7) 0.3354(2) 0.056(2) Uani 1 1 d . . .
H12M H -0.0120 0.7937 0.3194 0.068 Uiso 1 1 calc R . .
C13 C 0.0407(7) 0.5976(6) 0.3471(2) 0.076(3) Uani 1 1 d . . .
H13C H 0.0433 0.6188 0.3694 0.114 Uiso 1 1 calc R . .
H13J H 0.1117 0.5732 0.3438 0.114 Uiso 1 1 calc R . .
H13K H -0.0148 0.5512 0.3430 0.114 Uiso 1 1 calc R . .
N13 N 0.0140(4) 0.6702(5) 0.32518(15) 0.0443(17) Uani 1 1 d . . .
C14 C -0.0039(6) 0.6452(7) 0.2912(2) 0.100(4) Uani 1 1 d . . .
H14D H -0.0225 0.6981 0.2780 0.150 Uiso 1 1 calc R . .
H14E H -0.0636 0.6022 0.2877 0.150 Uiso 1 1 calc R . .
H14F H 0.0625 0.6183 0.2850 0.150 Uiso 1 1 calc R . .
O21 O -0.0620(4) 0.6052(4) 0.05302(12) 0.0583(16) Uani 1 1 d . . .
C22 C -0.1010(6) 0.6800(6) 0.04688(18) 0.042(2) Uani 1 1 d . . .
H22N H -0.1437 0.6885 0.0265 0.050 Uiso 1 1 calc R . .
N23 N -0.0874(4) 0.7482(5) 0.06650(13) 0.0385(15) Uani 1 1 d . . .
C23 C -0.0246(6) 0.7399(6) 0.09840(15) 0.060(2) Uani 1 1 d . . .
H23B H 0.0165 0.6841 0.0996 0.090 Uiso 1 1 calc R . .
H23J H -0.0740 0.7400 0.1149 0.090 Uiso 1 1 calc R . .
H23K H 0.0260 0.7900 0.1021 0.090 Uiso 1 1 calc R . .
C24 C -0.1347(6) 0.8349(6) 0.05672(17) 0.061(3) Uani 1 1 d . . .
H24D H -0.1728 0.8308 0.0347 0.092 Uiso 1 1 calc R . .
H24E H -0.0767 0.8793 0.0574 0.092 Uiso 1 1 calc R . .
H24F H -0.1863 0.8523 0.0715 0.092 Uiso 1 1 calc R . .
P10 P 0.31092(16) 0.10590(14) 0.03551(5) 0.0370(5) Uani 1 1 d . . .
F11 F 0.3900(3) 0.0273(3) 0.04674(10) 0.0697(14) Uani 1 1 d . . .
F12 F 0.2291(3) 0.1848(3) 0.02377(9) 0.0471(11) Uani 1 1 d . . .
F13 F 0.2657(3) 0.1056(3) 0.06954(9) 0.0563(13) Uani 1 1 d . . .
F14 F 0.3545(4) 0.1069(3) 0.00084(10) 0.0731(15) Uani 1 1 d . . .
F15 F 0.4001(3) 0.1780(3) 0.04867(11) 0.0725(14) Uani 1 1 d . . .
F16 F 0.2173(3) 0.0365(3) 0.02215(9) 0.0484(12) Uani 1 1 d . . .
P20 P -0.47187(15) 1.25702(16) 0.29945(5) 0.0414(6) Uani 1 1 d . . .
F21 F -0.5637(3) 1.2745(3) 0.32223(10) 0.0650(15) Uani 1 1 d . A .
F22 F -0.3802(3) 1.2412(3) 0.27689(10) 0.0722(15) Uani 1 1 d . A .
F23 F -0.5628(5) 1.2703(7) 0.26909(13) 0.089(3) Uani 0.875(11) 1 d P A 1
F24 F -0.3797(4) 1.2522(6) 0.32923(12) 0.083(3) Uani 0.875(11) 1 d P A 1
F25 F -0.4504(5) 1.3628(4) 0.2979(2) 0.089(3) Uani 0.875(11) 1 d P A 1
F26 F -0.4941(6) 1.1557(4) 0.3001(3) 0.112(4) Uani 0.875(11) 1 d P A 1
F23A F -0.548(3) 1.189(3) 0.2797(8) 0.032(11) Uiso 0.125(11) 1 d P A 2
F24A F -0.422(3) 1.323(3) 0.3226(10) 0.052(14) Uiso 0.125(11) 1 d P A 2
F25A F -0.508(4) 1.313(3) 0.2743(11) 0.059(15) Uiso 0.125(11) 1 d P A 2
F26A F -0.426(3) 1.184(2) 0.3269(7) 0.026(11) Uiso 0.125(11) 1 d P A 2

loop_
_atom_site_aniso_label
_atom_site_aniso_U_11
_atom_site_aniso_U_22
_atom_site_aniso_U_33
_atom_site_aniso_U_23
_atom_site_aniso_U_13
_atom_site_aniso_U_12
Cu1 0.0333(5) 0.0226(5) 0.0220(5) 0.0004(4) 0.0015(4) -0.0036(4)
Cu2 0.0186(5) 0.0324(6) 0.0218(5) -0.0012(4) 0.0033(3) -0.0023(4)
C103 0.028(4) 0.026(5) 0.011(4) -0.001(3) 0.008(3) -0.002(3)
O101 0.042(4) 0.047(4) 0.036(3) 0.021(3) 0.010(3) 0.005(3)
C102 0.032(5) 0.029(5) 0.023(4) 0.003(4) -0.011(3) -0.003(3)
N104 0.026(3) 0.020(4) 0.016(3) 0.002(3) 0.001(2) -0.001(3)
C105 0.024(4) 0.028(5) 0.015(4) -0.001(4) 0.006(3) -0.004(4)
C106 0.039(5) 0.028(5) 0.026(4) -0.004(4) 0.008(4) 0.002(4)
C107 0.038(5) 0.033(5) 0.023(4) -0.007(4) -0.003(3) -0.005(4)
C108 0.038(5) 0.043(5) 0.020(4) -0.001(4) 0.001(3) -0.002(4)
C109 0.038(5) 0.012(4) 0.026(4) 0.006(3) 0.006(3) 0.003(3)
N110 0.024(3) 0.019(4) 0.018(3) 0.004(3) 0.003(3) 0.000(3)
C111 0.035(5) 0.010(4) 0.019(4) 0.001(3) -0.004(3) -0.008(3)
C112 0.017(4) 0.030(5) 0.025(4) -0.002(3) 0.008(3) 0.000(3)
C113 0.027(4) 0.039(5) 0.028(4) 0.002(4) 0.003(3) 0.009(4)
C114 0.026(4) 0.036(5) 0.022(4) 0.003(4) 0.005(3) 0.004(3)
C115 0.029(4) 0.027(5) 0.016(4) 0.000(3) 0.007(3) 0.009(3)
C116 0.017(4) 0.026(5) 0.024(4) -0.005(3) 0.003(3) 0.008(3)
C117 0.021(4) 0.029(5) 0.025(4) -0.002(3) 0.005(3) 0.005(3)
C118 0.013(4) 0.019(4) 0.026(4) 0.000(3) 0.009(3) 0.001(3)
C119 0.024(4) 0.049(6) 0.024(4) 0.004(4) 0.007(3) 0.000(4)
C120 0.063(6) 0.093(8) 0.041(5) -0.029(5) 0.030(4) -0.021(5)
C121 0.031(4) 0.040(5) 0.017(4) 0.001(3) 0.000(3) 0.018(3)
C122 0.020(4) 0.037(5) 0.020(4) -0.003(4) -0.003(3) 0.010(3)
C123 0.021(4) 0.020(4) 0.029(4) -0.002(4) 0.000(3) 0.004(3)
C124 0.019(4) 0.022(5) 0.019(4) 0.001(3) 0.001(3) 0.004(3)
C125 0.030(4) 0.033(5) 0.019(4) 0.001(3) 0.009(3) -0.005(3)
C126 0.066(6) 0.048(6) 0.036(5) 0.020(4) 0.015(4) 0.023(5)
C127 0.019(4) 0.033(5) 0.014(4) -0.005(4) 0.003(3) -0.003(3)
C128 0.016(4) 0.025(5) 0.028(4) 0.001(4) 0.004(3) 0.001(3)
C129 0.032(5) 0.032(5) 0.020(4) -0.001(3) 0.005(3) -0.008(4)
C130 0.044(5) 0.037(6) 0.064(6) -0.006(4) 0.009(4) 0.004(4)
C131 0.016(4) 0.029(5) 0.021(4) 0.006(4) 0.002(3) 0.000(3)
N132 0.026(3) 0.024(4) 0.017(3) 0.000(3) 0.006(3) -0.006(3)
C133 0.015(4) 0.031(4) 0.025(4) 0.001(4) 0.007(3) 0.000(4)
C134 0.021(4) 0.019(4) 0.025(4) -0.006(3) 0.003(3) -0.007(3)
N135 0.021(3) 0.025(4) 0.015(3) -0.005(3) 0.005(2) -0.003(3)
C136 0.018(4) 0.021(4) 0.022(4) -0.001(3) 0.001(3) 0.002(3)
C137 0.024(5) 0.051(6) 0.023(4) -0.014(4) 0.004(3) -0.007(4)
C138 0.029(5) 0.046(6) 0.033(5) -0.012(4) -0.009(4) -0.015(4)
C139 0.016(4) 0.047(5) 0.031(4) -0.006(4) 0.002(3) -0.004(4)
C140 0.024(4) 0.031(5) 0.029(4) -0.017(4) 0.003(3) 0.006(3)
O141 0.040(3) 0.066(4) 0.057(4) -0.027(3) 0.005(3) 0.006(3)
O201 0.102(5) 0.051(4) 0.065(4) -0.017(3) 0.048(3) -0.001(3)
C202 0.069(6) 0.045(6) 0.031(5) -0.008(4) 0.027(4) -0.005(4)
C203 0.029(4) 0.023(5) 0.031(4) -0.006(4) 0.004(3) 0.001(3)
N204 0.020(3) 0.026(4) 0.025(3) 0.003(3) 0.007(3) 0.005(3)
C205 0.016(4) 0.029(5) 0.014(4) -0.001(3) -0.001(3) 0.000(3)
C206 0.034(5) 0.030(5) 0.025(4) 0.004(4) 0.010(3) -0.011(3)
C207 0.031(5) 0.034(5) 0.032(5) 0.010(4) 0.014(3) -0.003(4)
C208 0.039(5) 0.040(6) 0.028(4) -0.002(4) 0.015(4) 0.000(4)
C209 0.022(4) 0.031(5) 0.013(4) -0.005(3) 0.002(3) -0.003(3)
N210 0.021(3) 0.023(4) 0.020(3) -0.002(3) 0.005(3) -0.003(3)
C211 0.024(4) 0.020(4) 0.019(4) 0.000(3) 0.006(3) -0.001(3)
C212 0.025(4) 0.020(4) 0.018(4) 0.008(3) 0.005(3) 0.001(3)
C213 0.017(4) 0.045(5) 0.023(4) -0.007(4) -0.001(3) -0.006(3)
C214 0.027(5) 0.040(6) 0.055(5) 0.012(4) -0.002(4) 0.008(4)
C215 0.036(5) 0.030(5) 0.013(4) 0.003(3) -0.003(3) 0.000(4)
C216 0.019(4) 0.024(4) 0.008(4) 0.009(3) 0.001(3) 0.007(3)
C217 0.021(4) 0.021(4) 0.029(4) 0.014(3) 0.016(3) 0.006(3)
C218 0.022(4) 0.012(4) 0.020(4) 0.002(3) 0.002(3) -0.003(3)
C219 0.014(4) 0.019(4) 0.027(4) -0.001(3) 0.002(3) -0.004(3)
C220 0.026(4) 0.039(5) 0.034(4) 0.005(4) -0.001(3) -0.005(4)
C221 0.031(4) 0.032(5) 0.028(4) 0.006(4) 0.011(3) 0.012(4)
C222 0.018(4) 0.022(4) 0.012(4) 0.000(3) 0.008(3) 0.010(3)
C223 0.011(4) 0.037(5) 0.019(4) -0.004(4) 0.006(3) 0.004(3)
C224 0.016(4) 0.017(4) 0.023(4) -0.003(4) 0.008(3) -0.005(3)
C225 0.020(4) 0.036(5) 0.016(4) -0.004(3) -0.004(3) 0.000(3)
C226 0.031(4) 0.024(5) 0.024(4) -0.004(3) 0.001(3) 0.002(3)
C227 0.010(4) 0.026(5) 0.011(4) 0.008(3) 0.003(3) 0.004(3)
C228 0.020(4) 0.020(5) 0.019(4) -0.002(3) 0.010(3) 0.002(3)
C229 0.042(5) 0.030(5) 0.018(4) -0.003(3) -0.003(3) -0.006(4)
C230 0.049(6) 0.044(6) 0.049(5) 0.002(4) -0.008(4) -0.009(4)
C231 0.028(4) 0.018(4) 0.029(4) 0.003(4) 0.014(3) 0.008(3)
N232 0.017(3) 0.022(4) 0.017(3) -0.006(3) 0.003(2) 0.001(3)
C233 0.017(4) 0.029(5) 0.019(4) -0.004(3) -0.006(3) 0.005(3)
C234 0.025(4) 0.012(4) 0.023(4) -0.003(3) 0.001(3) -0.007(3)
N235 0.028(4) 0.018(3) 0.014(3) -0.005(3) 0.004(2) -0.002(3)
C236 0.029(5) 0.022(4) 0.015(4) -0.005(3) 0.006(3) -0.002(3)
C237 0.050(5) 0.027(5) 0.018(4) 0.005(3) 0.010(4) -0.006(4)
C238 0.054(6) 0.022(5) 0.036(5) 0.000(4) 0.024(4) -0.004(4)
C239 0.029(4) 0.023(5) 0.032(4) -0.005(4) 0.010(3) -0.008(3)
C240 0.033(5) 0.034(5) 0.017(4) 0.002(4) -0.002(3) 0.004(4)
O241 0.056(4) 0.030(3) 0.020(3) 0.005(3) -0.011(2) 0.001(3)
O11 0.051(4) 0.056(5) 0.073(4) -0.029(4) 0.008(3) -0.004(3)
C12 0.027(5) 0.046(7) 0.098(8) -0.007(6) 0.020(5) -0.004(5)
C13 0.064(7) 0.053(7) 0.115(8) 0.001(7) 0.025(6) -0.009(5)
N13 0.029(4) 0.058(6) 0.046(5) -0.004(4) 0.007(3) -0.001(4)
C14 0.050(7) 0.192(14) 0.060(7) -0.045(7) 0.021(5) -0.011(6)
O21 0.071(4) 0.040(4) 0.059(4) -0.007(3) -0.009(3) 0.008(3)
C22 0.045(5) 0.047(6) 0.034(5) 0.000(5) 0.005(4) -0.005(5)
N23 0.044(4) 0.046(5) 0.023(4) -0.006(4) -0.005(3) 0.002(4)
C23 0.093(7) 0.059(7) 0.028(5) -0.012(5) 0.005(4) 0.012(5)
C24 0.072(7) 0.062(7) 0.047(5) -0.005(5) -0.004(4) 0.026(5)
P10 0.0352(13) 0.0324(14) 0.0440(14) -0.0001(11) 0.0066(10) 0.0008(10)
F11 0.057(3) 0.057(4) 0.095(4) 0.013(3) 0.006(3) 0.023(3)
F12 0.056(3) 0.036(3) 0.047(3) -0.002(2) -0.004(2) 0.010(2)
F13 0.080(3) 0.061(3) 0.029(2) -0.006(2) 0.012(2) 0.003(3)
F14 0.085(4) 0.075(4) 0.070(3) 0.007(3) 0.052(3) 0.007(3)
F15 0.034(3) 0.055(4) 0.125(4) -0.016(3) -0.004(3) -0.015(2)
F16 0.053(3) 0.037(3) 0.054(3) -0.015(2) 0.005(2) -0.015(2)
P20 0.0299(13) 0.0471(16) 0.0479(14) -0.0008(13) 0.0074(11) -0.0043(12)
F21 0.050(3) 0.087(4) 0.063(3) 0.003(3) 0.027(2) 0.010(3)
F22 0.040(3) 0.113(5) 0.069(3) -0.014(3) 0.026(2) 0.007(3)
F23 0.032(4) 0.173(10) 0.058(4) 0.001(4) -0.005(3) -0.003(5)
F24 0.046(4) 0.141(9) 0.057(4) 0.019(4) -0.015(3) 0.007(5)
F25 0.076(5) 0.044(4) 0.152(8) 0.012(5) 0.042(5) -0.014(3)
F26 0.075(6) 0.028(4) 0.245(11) 0.000(5) 0.067(7) -0.004(3)

loop_
_atom_type_symbol
_atom_type_description
_atom_type_scat_dispersion_real
_atom_type_scat_dispersion_imag
_atom_type_scat_source
C C 0.0033 0.0016 'International Tables Vol C Tables 4.2.6.8 and 6.1.1.4'
H H 0.0000 0.0000 'International Tables Vol C Tables 4.2.6.8 and 6.1.1.4'
N N 0.0061 0.0033 'International Tables Vol C Tables 4.2.6.8 and 6.1.1.4'
O O 0.0106 0.0060 'International Tables Vol C Tables 4.2.6.8 and 6.1.1.4'
F F 0.0171 0.0103 'International Tables Vol C Tables 4.2.6.8 and 6.1.1.4'
P P 0.1023 0.0942 'International Tables Vol C Tables 4.2.6.8 and 6.1.1.4'
Cu Cu 0.3201 1.2651 'International Tables Vol C Tables 4.2.6.8 and 6.1.1.4'

loop_
_geom_angle_atom_site_label_1
_geom_angle_atom_site_label_2
_geom_angle_atom_site_label_3
_geom_angle
N110 Cu1 N204 143.2(2)
N110 Cu1 N210 123.5(2)
N204 Cu1 N210 81.9(2)
N110 Cu1 N104 80.8(2)
N204 Cu1 N104 108.71(19)
N210 Cu1 N104 123.10(19)
N232 Cu2 N132 130.10(19)
N232 Cu2 N235 81.8(2)
N132 Cu2 N235 133.3(2)
N232 Cu2 N135 128.5(2)
N132 Cu2 N135 81.8(2)
N235 Cu2 N135 104.99(18)
N104 C103 C108 121.7(6)
N104 C103 C102 118.1(6)
C108 C103 C102 120.2(6)
O101 C102 C103 111.9(5)
C105 N104 C103 117.5(5)
C105 N104 Cu1 110.3(4)
C103 N104 Cu1 132.0(4)
N104 C105 C106 123.9(6)
N104 C105 C109 115.1(6)
C106 C105 C109 121.0(7)
C105 C106 C107 118.0(7)
C108 C107 C106 118.9(7)
C107 C108 C103 119.9(6)
N110 C109 C105 119.5(6)
C109 N110 C111 116.4(5)
C109 N110 Cu1 114.0(4)
C111 N110 Cu1 128.7(4)
C118 C111 C112 122.5(6)
C118 C111 N110 119.9(5)
C112 C111 N110 117.6(6)
C111 C112 C115 116.5(6)
C111 C112 C113 122.1(6)
C115 C112 C113 121.4(5)
C112 C113 C114 115.5(5)
C116 C115 C112 122.0(6)
C117 C116 C115 118.8(6)
C117 C116 C121 120.2(6)
C115 C116 C121 121.0(5)
C116 C117 C118 122.4(6)
C111 C118 C117 117.8(5)
C111 C118 C119 121.7(6)
C117 C118 C119 120.4(6)
C118 C119 C120 112.3(6)
C122 C121 C116 115.0(5)
C131 C122 C123 119.7(6)
C131 C122 C121 121.5(6)
C123 C122 C121 118.7(6)
C122 C123 C124 119.4(6)
C127 C124 C123 119.0(6)
C127 C124 C125 122.7(6)
C123 C124 C125 118.2(6)
C126 C125 C124 113.7(5)
C124 C127 C128 122.7(6)
C124 C127 N132 118.6(5)
C128 C127 N132 118.7(6)
C131 C128 C127 116.1(6)
C131 C128 C129 118.6(6)
C127 C128 C129 125.0(6)
C128 C129 C130 112.5(5)
C122 C131 C128 122.9(6)
C133 N132 C127 116.5(5)
C133 N132 Cu2 111.9(4)
C127 N132 Cu2 131.3(4)
N132 C133 C134 120.2(5)
N135 C134 C139 122.3(6)
N135 C134 C133 115.3(5)
C139 C134 C133 122.4(6)
C136 N135 C134 117.8(5)
C136 N135 Cu2 131.5(4)
C134 N135 Cu2 110.4(4)
N135 C136 C137 122.9(6)
N135 C136 C140 114.7(5)
C137 C136 C140 122.3(6)
C138 C137 C136 118.9(6)
C137 C138 C139 118.8(6)
C134 C139 C138 119.2(6)
O141 C140 C136 110.3(5)
O201 C202 C203 109.9(6)
N204 C203 C208 122.2(6)
N204 C203 C202 116.4(6)
C208 C203 C202 121.4(6)
C203 N204 C205 117.2(6)
C203 N204 Cu1 130.4(5)
C205 N204 Cu1 111.2(4)
N204 C205 C206 123.5(6)
N204 C205 C209 114.6(6)
C206 C205 C209 121.9(6)
C205 C206 C207 118.3(7)
C208 C207 C206 119.2(6)
C207 C208 C203 119.6(6)
N210 C209 C205 120.4(6)
C209 N210 C211 115.5(5)
C209 N210 Cu1 111.0(4)
C211 N210 Cu1 133.4(4)
C218 C211 C212 121.9(5)
C218 C211 N210 118.3(5)
C212 C211 N210 119.7(5)
C215 C212 C211 117.5(6)
C215 C212 C213 119.7(6)
C211 C212 C213 122.4(5)
C212 C213 C214 112.1(5)
C212 C215 C216 121.7(6)
C217 C216 C215 118.1(5)
C217 C216 C221 122.3(6)
C215 C216 C221 119.6(5)
C216 C217 C218 122.6(6)
C211 C218 C217 117.9(6)
C211 C218 C219 122.8(5)
C217 C218 C219 119.2(6)
C218 C219 C220 112.2(5)
C222 C221 C216 114.1(5)
C231 C222 C223 119.3(6)
C231 C222 C221 120.7(6)
C223 C222 C221 119.9(6)
C224 C223 C222 121.0(6)
C223 C224 C227 118.7(6)
C223 C224 C225 118.9(6)
C227 C224 C225 122.2(6)
C224 C225 C226 111.1(5)
C228 C227 C224 120.7(6)
C228 C227 N232 119.8(5)
C224 C227 N232 119.5(6)
C227 C228 C231 118.9(6)
C227 C228 C229 122.5(6)
C231 C228 C229 118.5(6)
C230 C229 C228 111.7(5)
C222 C231 C228 121.4(6)
C233 N232 C227 117.6(5)
C233 N232 Cu2 112.1(4)
C227 N232 Cu2 129.8(4)
N232 C233 C234 119.9(6)
N235 C234 C239 122.5(6)
N235 C234 C233 115.4(5)
C239 C234 C233 122.1(6)
C236 N235 C234 117.9(5)
C236 N235 Cu2 130.8(4)
C234 N235 Cu2 110.3(4)
N235 C236 C237 120.9(6)
N235 C236 C240 114.5(5)
C237 C236 C240 124.6(6)
C238 C237 C236 120.9(7)
C239 C238 C237 118.9(6)
C238 C239 C234 118.8(6)
O241 C240 C236 112.8(5)
O11 C12 N13 127.5(9)
C12 N13 C13 121.3(8)
C12 N13 C14 124.0(9)
C13 N13 C14 114.6(8)
O21 C22 N23 124.5(8)
C22 N23 C23 121.0(7)
C22 N23 C24 120.5(6)
C23 N23 C24 118.5(6)
F11 P10 F13 90.5(2)
F11 P10 F15 91.7(3)
F13 P10 F15 90.1(3)
F11 P10 F12 179.1(3)
F13 P10 F12 89.6(2)
F15 P10 F12 89.2(3)
F11 P10 F14 90.4(3)
F13 P10 F14 179.0(3)
F15 P10 F14 90.3(3)
F12 P10 F14 89.4(2)
F11 P10 F16 90.6(3)
F13 P10 F16 89.2(2)
F15 P10 F16 177.6(3)
F12 P10 F16 88.5(2)
F14 P10 F16 90.3(2)
F25A P20 F24A 99(3)
F25A P20 F26 125(2)
F24A P20 F26 136(2)
F25A P20 F23A 83(2)
F24A P20 F23A 166.2(19)
F26 P20 F23A 42.6(15)
F25A P20 F24 140(2)
F24A P20 F24 46.5(19)
F26 P20 F24 93.1(5)
F23A P20 F24 135.7(17)
F25A P20 F22 80.1(19)
F24A P20 F22 102.7(15)
F26 P20 F22 90.3(3)
F23A P20 F22 91.1(12)
F24 P20 F22 87.6(3)
F25A P20 F21 99.5(18)
F24A P20 F21 76.6(15)
F26 P20 F21 90.6(3)
F23A P20 F21 89.6(12)
F24 P20 F21 92.2(3)
F22 P20 F21 179.1(3)
F25A P20 F23 36(2)
F24A P20 F23 129(2)
F26 P20 F23 91.6(4)
F23A P20 F23 48.9(15)
F24 P20 F23 175.3(5)
F22 P20 F23 92.0(3)
F21 P20 F23 88.1(3)
F25A P20 F25 54(2)
F24A P20 F25 45.6(19)
F26 P20 F25 178.6(5)
F23A P20 F25 136.0(16)
F24 P20 F25 88.3(4)
F22 P20 F25 89.4(3)
F21 P20 F25 89.7(3)
F23 P20 F25 87.1(4)
F25A P20 F26A 175(2)
F24A P20 F26A 85(2)
F26 P20 F26A 51.1(13)
F23A P20 F26A 93(2)
F24 P20 F26A 42.9(13)
F22 P20 F26A 95.9(10)
F21 P20 F26A 84.6(10)
F23 P20 F26A 141.7(14)
F25 P20 F26A 130.3(14)

loop_
_geom_bond_atom_site_label_1
_geom_bond_atom_site_label_2
_geom_bond_distance
Cu1 N110 2.007(5)
Cu1 N204 2.057(5)
Cu1 N210 2.058(5)
Cu1 N104 2.110(5)
Cu2 N232 2.030(5)
Cu2 N132 2.032(5)
Cu2 N235 2.069(5)
Cu2 N135 2.070(5)
C103 N104 1.354(7)
C103 C108 1.388(8)
C103 C102 1.506(9)
O101 C102 1.404(7)
N104 C105 1.344(8)
C105 C106 1.374(8)
C105 C109 1.469(8)
C106 C107 1.396(8)
C107 C108 1.369(9)
C109 N110 1.271(7)
N110 C111 1.458(7)
C111 C118 1.387(8)
C111 C112 1.407(8)
C112 C115 1.412(8)
C112 C113 1.502(8)
C113 C114 1.519(7)
C115 C116 1.378(8)
C116 C117 1.378(7)
C116 C121 1.541(8)
C117 C118 1.388(8)
C118 C119 1.513(7)
C119 C120 1.525(9)
C121 C122 1.529(8)
C122 C131 1.358(9)
C122 C123 1.402(8)
C123 C124 1.403(8)
C124 C127 1.375(8)
C124 C125 1.522(8)
C125 C126 1.515(8)
C127 C128 1.402(8)
C127 N132 1.462(7)
C128 C131 1.401(8)
C128 C129 1.488(9)
C129 C130 1.532(8)
N132 C133 1.286(7)
C133 C134 1.455(8)
C134 N135 1.358(7)
C134 C139 1.379(8)
N135 C136 1.332(7)
C136 C137 1.389(8)
C136 C140 1.521(8)
C137 C138 1.377(8)
C138 C139 1.384(8)
C140 O141 1.394(7)
O201 C202 1.395(7)
C202 C203 1.500(9)
C203 N204 1.344(7)
C203 C208 1.389(9)
N204 C205 1.355(8)
C205 C206 1.374(8)
C205 C209 1.475(7)
C206 C207 1.385(8)
C207 C208 1.368(9)
C209 N210 1.284(7)
N210 C211 1.445(7)
C211 C218 1.386(8)
C211 C212 1.408(8)
C212 C215 1.390(7)
C212 C213 1.518(7)
C213 C214 1.524(9)
C215 C216 1.407(7)
C216 C217 1.371(8)
C216 C221 1.528(7)
C217 C218 1.393(7)
C218 C219 1.508(8)
C219 C220 1.518(8)
C221 C222 1.521(8)
C222 C231 1.376(8)
C222 C223 1.398(8)
C223 C224 1.387(8)
C224 C227 1.411(8)
C224 C225 1.513(8)
C225 C226 1.544(8)
C227 C228 1.389(8)
C227 N232 1.439(7)
C228 C231 1.395(8)
C228 C229 1.521(8)
C229 C230 1.517(8)
N232 C233 1.293(7)
C233 C234 1.443(8)
C234 N235 1.371(7)
C234 C239 1.388(8)
N235 C236 1.358(7)
C236 C237 1.385(8)
C236 C240 1.497(8)
C237 C238 1.378(9)
C238 C239 1.377(8)
C240 O241 1.419(7)
O11 C12 1.256(9)
C12 N13 1.273(10)
C13 N13 1.436(9)
N13 C14 1.457(9)
O21 C22 1.238(9)
C22 N23 1.310(9)
N23 C23 1.459(8)
N23 C24 1.466(9)
P10 F11 1.569(4)
P10 F13 1.592(4)
P10 F15 1.596(4)
P10 F12 1.597(4)
P10 F14 1.607(4)
P10 F16 1.607(4)
P20 F25A 1.38(5)
P20 F24A 1.47(4)
P20 F26 1.549(6)
P20 F23A 1.56(3)
P20 F24 1.579(5)
P20 F22 1.583(4)
P20 F21 1.595(4)
P20 F23 1.597(6)
P20 F25 1.616(6)
P20 F26A 1.64(3)

loop_
_geom_hbond_atom_site_label_D
_geom_hbond_atom_site_label_H
_geom_hbond_atom_site_label_A
_geom_hbond_distance_DH
_geom_hbond_distance_HA
_geom_hbond_distance_DA
_geom_hbond_angle_DHA
_geom_hbond_site_symmetry_A
C209 H20G O11 0.95 2.51 3.383(9) 152.1 .
C206 H20D O11 0.95 2.69 3.525(9) 146.4 .
C117 H11G F25 0.95 2.65 3.422(9) 138.7 .
C117 H11G F24A 0.95 2.55 3.24(4) 129.9 .
C131 H13E F22 0.95 2.62 3.444(7) 145.1 .
O241 H24G O21 0.95(7) 1.69(7) 2.619(7) 165(6) 1_565
O201 H20A F14 0.84 2.26 3.090(7) 168.7 4_576
O201 H20A F15 0.84 2.60 3.254(7) 135.5 4_576
O201 H20A F12 0.84 2.63 3.202(6) 126.8 4_576
O141 H14C F16 0.84 2.16 2.985(6) 166.1 1_565
O101 H10A O241 0.93(7) 1.81(7) 2.718(6) 164(6) 4_686
C123 H12F F26 0.95 2.82 3.675(9) 150.6 2_455
C133 H13F O11 0.95 2.56 3.486(8) 165.2 2_455
C139 H13I F15 0.95 2.51 3.229(7) 133.0 1_465
C106 H10D F13 0.95 2.62 3.492(8) 152.8 2_565
C106 H10D F16 0.95 2.63 3.072(8) 109.1 2_565
C207 H20E O101 0.95 2.75 3.355(8) 121.9 3_576
C208 H20F O101 0.95 2.68 3.321(8) 125.3 3_576
C231 H23E F21 0.95 2.70 3.638(8) 169.9 2_445
C231 H23E F25 0.95 2.81 3.441(8) 124.5 2_445
C217 H21G F26 0.95 2.59 3.459(9) 152.5 1_655
C217 H21G F23A 0.95 2.65 3.40(4) 135.6 1_655
C233 H23F O11 0.95 2.69 3.552(8) 151.0 2
O141 H14C O141 0.84 2.57 2.880(9) 102.9 3_575
